data_2107322
loop_
_publ_author_name
'Toffoli, P.'
'Khodadad, P.'
'Rodier, N.'

_publ_section_title
;
 Structure du tetrathiomonophosphate(V) heptathiodiphosphate(V) d'argent
;
_journal_name_full 'Acta Crystallographica B (24,1968-38,1982)'
_journal_page_first 2374
_journal_page_last 2378
_journal_volume 38
_journal_year 1982
_chemical_formula_sum 'Ag7.17 P3 S11'
_chemical_name_systematic 'Ag7 P3 S11'
_space_group_IT_number 15
_symmetry_space_group_name_Hall '-C 2yc'
_symmetry_space_group_name_H-M 'C 1 2/c 1'
_cell_angle_alpha 90
_cell_angle_beta 110.85
_cell_angle_gamma 90
_cell_formula_units_Z 8
_cell_length_a 23.97
_cell_length_b 6.361
_cell_length_c 24.88
_cell_volume 3545.115
_citation_journal_id_ASTM ACBCAR
_cod_data_source_file Toffoli_ACBCAR_1982_295.cif
_cod_data_source_block Ag7.17P3S11
_cod_database_code 2107322

loop_
_symmetry_equiv_pos_as_xyz
x,y,z
-x,y,-z+1/2
-x,-y,-z
x,-y,z-1/2
x+1/2,y+1/2,z
-x+1/2,y+1/2,-z+1/2
-x+1/2,-y+1/2,-z
x+1/2,-y+1/2,z-1/2

loop_
_atom_site_label
_atom_site_type_symbol
_atom_site_fract_x
_atom_site_fract_y
_atom_site_fract_z
_atom_site_occupancy
_atom_site_U_iso_or_equiv
S3 S 0.3338 0.3812 0.2205 1 0.0
Ag4 Ag 0.425 0.825 0.731 0.05 0.0
Ag1 Ag 0.1746 0.7115 0.1905 1 0.0
P1 P 0.5077 0.7862 0.6061 1 0.0
S5 S 0.4899 0.0971 0.5883 1 0.0
S1 S 0.5849 0.6928 0.5977 1 0.0
S6 S 0.4503 0.6049 0.5377 1 0.0
Ag12 Ag 0.26 0.4587 0.5724 0.91 0.0
S11 S 0.3317 0.8117 0.2959 1 0.0
Ag5 Ag 0.251 0.67 0.312 0.04 0.0
P2 P 0.3575 0.6746 0.5169 1 0.0
Ag13 Ag 0.4068 0.7803 0.6829 0.99 0.0
P3 P 0.3337 0.7041 0.2196 1 0.0
Ag3 Ag 0.08 0.84 0.871 0.05 0.0
S10 S 0.2599 0.8 0.152 1 0.0
Ag14 Ag 0.234 0.84 0.386 0.06 0.0
Ag2 Ag 0.059 0.82 0.653 0.09 0.0
S8 S 0.3369 0.434 0.4405 1 0.0
Ag10 Ag 0.2558 0.6792 0.3456 0.87 0.0
Ag7 Ag 0.4124 0.6958 0.3881 0.76 0.0
Ag8 Ag 0.3859 0.7818 0.1017 0.85 0.0
Ag6 Ag 0.34 0.75 0.094 0.03 0.0
Ag9 Ag 0.4779 0.6899 0.313 0.71 0.0
S9 S 0.3214 0.3822 0.5067 1 0.0
S4 S 0.5064 0.6935 0.6829 1 0.0
S2 S 0.4105 0.8098 0.2096 1 0.0
S7 S 0.3344 0.8398 0.5743 1 0.0
Ag11 Ag 0.5904 0.8641 0.5121 0.76 0.0
